data_7701118
loop_
_publ_author_name
'Wang, Denan'
'Gardinier, James R.'
'Lindeman, Sergey V.'

_publ_section_title
;
 Iron(ii) tetrafluoroborate complexes of new tetradentate C-scorpionates
 as catalysts for the oxidative cleavage of trans-stilbene with
 H<sub>2</sub>O<sub>2</sub>.
;
_journal_issue 38
_journal_name_full 'Dalton transactions (Cambridge, England : 2003)'
_journal_page_first 14478
_journal_page_last 14489
_journal_paper_doi 10.1039/c9dt02829c
_journal_volume 48
_journal_year 2019
_chemical_formula_moiety 'C24 H29 Fe N9, 0.33(C4 H10 O), 0.34(C2 H3 N), 2(B F4)'
_chemical_formula_sum 'C25.98 H33.28 B2 F8 Fe N9.34 O0.33'
_chemical_formula_weight 711.16
_space_group_crystal_system monoclinic
_space_group_IT_number 14
_space_group_name_Hall '-P 2yn'
_space_group_name_H-M_alt 'P 1 21/n 1'
_symmetry_space_group_name_Hall '-P 2yn'
_symmetry_space_group_name_H-M 'P 1 21/n 1'
_atom_sites_solution_hydrogens geom
_atom_sites_solution_primary iterative
_audit_creation_date 2018-10-17
_audit_creation_method
;
Olex2 1.2
(compiled 2018.05.29 svn.r3508 for OlexSys, GUI svn.r5506)
;
_audit_update_record
;
2019-07-03 deposited with the CCDC.    2019-09-09 downloaded from the CCDC.
;
_cell_angle_alpha 90
_cell_angle_beta 106.4179(15)
_cell_angle_gamma 90
_cell_formula_units_Z 8
_cell_length_a 20.1371(3)
_cell_length_b 12.73175(16)
_cell_length_c 25.9506(4)
_cell_measurement_reflns_used 28694
_cell_measurement_temperature 100(2)
_cell_measurement_theta_max 70.6450
_cell_measurement_theta_min 4.2040
_cell_volume 6381.95(17)
_computing_cell_refinement 'CrysAlisPro 1.171.39.29c (Rigaku OD, 2017)'
_computing_data_collection 'CrysAlisPro 1.171.39.29c (Rigaku OD, 2017)'
_computing_data_reduction 'CrysAlisPro 1.171.39.29c (Rigaku OD, 2017)'
_computing_molecular_graphics 'Olex2 (Dolomanov et al., 2009)'
_computing_publication_material 'Olex2 (Dolomanov et al., 2009)'
_computing_structure_refinement 'ShelXL (Sheldrick, 2015)'
_computing_structure_solution 'olex2.solve (Bourhis et al., 2015)'
_diffrn_ambient_temperature 100.15
_diffrn_detector 'CCD plate'
_diffrn_detector_area_resol_mean 10.3756
_diffrn_detector_type Atlas
_diffrn_measured_fraction_theta_full 0.989
_diffrn_measured_fraction_theta_max 0.989
_diffrn_measurement_details
;
List of Runs (angles in degrees, time in seconds):

  # Type    Start    End  Width  t~exp~   \w     \q     \k     \f   Frames
#--------------------------------------------------------------------------
  1  \w    -71.00  31.00   1.00    7.50    --  -42.46  57.00  90.00  102
  2  \w   -117.00 -18.00   1.00    7.50    --  -42.46 -37.00 -60.00   99
  3  \w   -115.00 -14.00   1.00    7.50    --  -42.46 -57.00-120.00  101
  4  \w     74.00 173.00   1.00   30.00    --  100.00  45.00-150.00   99
  5  \w     27.00 121.00   1.00   30.00    --  100.00-125.00  30.00   94
  6  \w     28.00 129.00   1.00   30.00    --  100.00 -61.00 -90.00  101
  7  \w     94.00 173.00   1.00   30.00    --  100.00 125.00-150.00   79
  8  \w     17.00 109.00   1.00   30.00    --  100.00 -94.00  60.00   92
  9  \w     18.00 153.00   1.00   30.00    --  100.00 -15.00-150.00  135
 10  \w   -115.00 -65.00   1.00    7.50    --  -42.46-138.00  68.00   50
 11  \w   -119.00 -10.00   1.00    7.50    --  -42.46 -77.00  90.00  109
 12  \w     23.00  98.00   1.00    7.50    --   42.46-125.00 -60.00   75
 13  \w     24.00 133.00   1.00   30.00    --  100.00 -77.00 150.00  109
 14  \w     71.00 172.00   1.00   30.00    --  100.00  61.00 -60.00  101
 15  \w     71.00 127.00   1.00   30.00    --  100.00  61.00  60.00   56
 16  \w     71.00 172.00   1.00   30.00    --  100.00  61.00   0.00  101
;
_diffrn_measurement_device 'four-circle diffractometer'
_diffrn_measurement_device_type 'SuperNova, Dual, Cu at home/near, Atlas'
_diffrn_measurement_method '\w scans'
_diffrn_orient_matrix_type 'CrysAlisPro convention (1999,Acta A55,543-557)'
_diffrn_orient_matrix_UB_11 -0.0719985000
_diffrn_orient_matrix_UB_12 -0.0113351000
_diffrn_orient_matrix_UB_13 0.0091613000
_diffrn_orient_matrix_UB_21 -0.0339071000
_diffrn_orient_matrix_UB_22 0.0053256000
_diffrn_orient_matrix_UB_23 -0.0611083000
_diffrn_orient_matrix_UB_31 0.0052303000
_diffrn_orient_matrix_UB_32 -0.1203298000
_diffrn_orient_matrix_UB_33 -0.0035785000
_diffrn_radiation_monochromator mirror
_diffrn_radiation_probe x-ray
_diffrn_radiation_type CuK\a
_diffrn_radiation_wavelength 1.54184
_diffrn_reflns_av_R_equivalents 0.0270
_diffrn_reflns_av_unetI/netI 0.0180
_diffrn_reflns_Laue_measured_fraction_full 0.989
_diffrn_reflns_Laue_measured_fraction_max 0.989
_diffrn_reflns_limit_h_max 24
_diffrn_reflns_limit_h_min -24
_diffrn_reflns_limit_k_max 13
_diffrn_reflns_limit_k_min -15
_diffrn_reflns_limit_l_max 31
_diffrn_reflns_limit_l_min -30
_diffrn_reflns_number 60864
_diffrn_reflns_point_group_measured_fraction_full 0.989
_diffrn_reflns_point_group_measured_fraction_max 0.989
_diffrn_reflns_theta_full 70.688
_diffrn_reflns_theta_max 70.688
_diffrn_reflns_theta_min 3.551
_diffrn_source 'micro-focus sealed X-ray tube'
_diffrn_source_type 'SuperNova (Cu) X-ray Source'
_exptl_absorpt_coefficient_mu 4.530
_exptl_absorpt_correction_T_max 1.000
_exptl_absorpt_correction_T_min 0.228
_exptl_absorpt_correction_type gaussian
_exptl_absorpt_process_details
;
CrysAlisPro 1.171.39.29c (Rigaku Oxford Diffraction, 2017)
Numerical absorption correction based on gaussian integration over
            a multifaceted crystal model
Empirical absorption correction using spherical harmonics,
 implemented in SCALE3 ABSPACK scaling algorithm.
;
_exptl_crystal_colour colourless
_exptl_crystal_colour_primary colourless
_exptl_crystal_density_diffrn 1.480
_exptl_crystal_description needle
_exptl_crystal_F_000 2921
_exptl_crystal_size_max 0.547
_exptl_crystal_size_mid 0.12
_exptl_crystal_size_min 0.052
_refine_diff_density_max 1.134
_refine_diff_density_min -0.465
_refine_diff_density_rms 0.050
_refine_ls_extinction_method none
_refine_ls_goodness_of_fit_ref 1.030
_refine_ls_hydrogen_treatment constr
_refine_ls_matrix_type full
_refine_ls_number_parameters 911
_refine_ls_number_reflns 12132
_refine_ls_number_restraints 13
_refine_ls_restrained_S_all 1.031
_refine_ls_R_factor_all 0.0385
_refine_ls_R_factor_gt 0.0357
_refine_ls_shift/su_max 0.002
_refine_ls_shift/su_mean 0.000
_refine_ls_structure_factor_coef Fsqd
_refine_ls_weighting_details 'w=1/[\s^2^(Fo^2^)+(0.0480P)^2^+4.7782P] where P=(Fo^2^+2Fc^2^)/3'
_refine_ls_weighting_scheme calc
_refine_ls_wR_factor_gt 0.0908
_refine_ls_wR_factor_ref 0.0932
_reflns_Friedel_coverage 0.000
_reflns_number_gt 11351
_reflns_number_total 12132
_reflns_threshold_expression 'I > 2\s(I)'
_cod_data_source_file c9dt02829c2.cif
_cod_data_source_block 2_0p3ACN_0p3Et2O
_cod_depositor_comments 'Adding full bibliography for 7701117--7701119.cif.'
_cod_original_cell_volume 6381.93(16)
_cod_database_code 7701118
_shelx_shelxl_version_number 2018/1
_chemical_oxdiff_formula 'C24 H29 B2 F8 Fe N9'
_shelx_space_group_comment
;
The symmetry employed for this shelxl refinement is uniquely defined
by the following loop, which should always be used as a source of
symmetry information in preference to the above space-group names.
They are only intended as comments.
;
_reflns_odcompleteness_completeness 99.95
_reflns_odcompleteness_iscentric 1
_reflns_odcompleteness_theta 66.97
_olex2_refinement_description
;
1. Fixed Uiso
 At 1.2 times of:
  All C(H) groups, All C(H,H) groups
 At 1.5 times of:
  All C(H,H,H) groups
2. Rigid bond restraints
 N1S, C1S, C2S
 with sigma for 1-2 distances of 0.01 and sigma for 1-3 distances of 0.01
 O1S, C3S, C4S, C5S, C6S
 with sigma for 1-2 distances of 0.01 and sigma for 1-3 distances of 0.01
 N2S, C7S, C8S
 with sigma for 1-2 distances of 0.01 and sigma for 1-3 distances of 0.01
3. Others
 Sof(O1S)=Sof(C3S)=Sof(H3SB)=Sof(H3SA)=Sof(C4S)=Sof(H4SA)=Sof(H4SC)=Sof(H4SB)=
 Sof(C5S)=Sof(H5SB)=Sof(H5SA)=Sof(C6S)=Sof(H6SA)=Sof(H6SB)=Sof(H6SC)=FVAR(1)
 Sof(N1S)=Sof(C1S)=Sof(C2S)=Sof(H2SA)=Sof(H2SB)=Sof(H2SC)=FVAR(2)
 Sof(N2S)=Sof(C7S)=Sof(C8S)=Sof(H8SA)=Sof(H8SB)=Sof(H8SC)=FVAR(3)
4.a Ternary CH refined with riding coordinates:
 C1(H1), C1A(H1A)
4.b Secondary CH2 refined with riding coordinates:
 C15(H15A,H15B), C15A(H15C,H15D), C3S(H3SB,H3SA), C5S(H5SB,H5SA)
4.c Aromatic/amide H refined with riding coordinates:
 C3(H3), C4(H4), C6(H6), C9(H9), C17(H17), C18(H18), C19(H19), C20(H20),
 C3A(H3A), C4A(H4A), C6A(H6A), C9A(H9A), C17A(H17A), C18A(H18A), C19A(H19A),
 C20A(H20A)
4.d Idealised Me refined as rotating group:
 C11(H11A,H11B,H11C), C12(H12A,H12B,H12C), C13(H13A,H13B,H13C), C14(H14A,H14B,
 H14C), C22(H22A,H22B,H22C), C24(H24A,H24B,H24C), C11A(H11D,H11E,H11F),
 C12A(H12D,H12E,H12F), C13A(H13D,H13E,H13F), C14A(H14D,H14E,H14F), C22A(H22D,
 H22E,H22F), C24A(H24D,H24E,H24F), C4S(H4SA,H4SC,H4SB), C6S(H6SA,H6SB,H6SC),
 C8S(H8SA,H8SB,H8SC), C2S(H2SA,H2SB,H2SC)
;
_olex2_date_sample_data_collection 2018-10-16
_olex2_date_sample_submission 2018-10-15
_olex2_submission_special_instructions 'No special instructions were received'
_oxdiff_exptl_absorpt_empirical_details
;
Empirical correction (ABSPACK) includes:
- Absorption correction using spherical harmonics
- Frame scaling
;
_oxdiff_exptl_absorpt_empirical_full_max 1.424
_oxdiff_exptl_absorpt_empirical_full_min 0.770

loop_
_space_group_symop_operation_xyz
'x, y, z'
'-x+1/2, y+1/2, -z+1/2'
'-x, -y, -z'
'x-1/2, -y-1/2, z-1/2'

loop_
_atom_site_label
_atom_site_type_symbol
_atom_site_fract_x
_atom_site_fract_y
_atom_site_fract_z
_atom_site_U_iso_or_equiv
_atom_site_adp_type
_atom_site_occupancy
_atom_site_site_symmetry_order
_atom_site_calc_flag
_atom_site_refinement_flags_posn
_atom_site_refinement_flags_adp
_atom_site_refinement_flags_occupancy
_atom_site_disorder_assembly
_atom_site_disorder_group
Fe1 Fe 0.62788(2) 0.60339(2) 0.68325(2) 0.01603(7) Uani 1 1 d . . . . .
N1 N 0.75679(7) 0.75151(12) 0.71243(6) 0.0183(3) Uani 1 1 d . . . . .
N2 N 0.68882(7) 0.73747(11) 0.68875(6) 0.0174(3) Uani 1 1 d . . . . .
N3 N 0.56829(8) 0.46266(12) 0.67254(7) 0.0244(3) Uani 1 1 d . . . . .
N4 N 0.64374(8) 0.59109(12) 0.77074(6) 0.0224(3) Uani 1 1 d . . . . .
N11 N 0.54444(7) 0.80678(12) 0.65438(6) 0.0198(3) Uani 1 1 d . . . . .
N12 N 0.54458(7) 0.71401(12) 0.68142(6) 0.0199(3) Uani 1 1 d . . . . .
N21 N 0.58543(8) 0.74383(12) 0.58247(6) 0.0203(3) Uani 1 1 d . . . . .
N22 N 0.59924(8) 0.63998(11) 0.59638(6) 0.0203(3) Uani 1 1 d . . . . .
N31 N 0.73018(7) 0.52211(12) 0.69524(6) 0.0191(3) Uani 1 1 d . . . . .
C1 C 0.77800(9) 0.84552(14) 0.69965(8) 0.0222(4) Uani 1 1 d . . . . .
H1 H 0.823574 0.873149 0.711996 0.027 Uiso 1 1 calc R . . . .
C2 C 0.72157(9) 0.89463(14) 0.66535(8) 0.0217(4) Uani 1 1 d . . . . .
H2 H 0.720000 0.962001 0.649319 0.026 Uiso 1 1 calc R . . . .
C3 C 0.66741(9) 0.82347(13) 0.65946(7) 0.0173(3) Uani 1 1 d . . . . .
C4 C 0.59439(9) 0.82384(14) 0.62417(7) 0.0185(3) Uani 1 1 d . . . . .
H4 H 0.584898 0.894027 0.606300 0.022 Uiso 1 1 calc R . . . .
C5 C 0.53268(10) 0.39314(15) 0.67200(8) 0.0262(4) Uani 1 1 d . . . . .
C6 C 0.48594(11) 0.30541(17) 0.67075(11) 0.0367(5) Uani 1 1 d . . . . .
H6a H 0.491843 0.253083 0.644698 0.055 Uiso 1 1 calc GR . . . .
H6b H 0.438033 0.330732 0.660236 0.055 Uiso 1 1 calc GR . . . .
H6c H 0.496475 0.273321 0.706480 0.055 Uiso 1 1 calc GR . . . .
C7 C 0.64099(9) 0.58527(15) 0.81380(8) 0.0243(4) Uani 1 1 d . . . . .
C8 C 0.63774(12) 0.5777(2) 0.86901(9) 0.0378(5) Uani 1 1 d . . . . .
H8a H 0.600194 0.622302 0.873654 0.057 Uiso 1 1 calc GR . . . .
H8b H 0.681802 0.600985 0.893489 0.057 Uiso 1 1 calc GR . . . .
H8c H 0.629017 0.504608 0.877058 0.057 Uiso 1 1 calc GR . . . .
C10 C 0.48123(12) 0.97725(17) 0.63356(11) 0.0395(5) Uani 1 1 d . . . . .
H10a H 0.523229 1.019768 0.646449 0.059 Uiso 1 1 calc GR . . . .
H10b H 0.442768 1.011834 0.642981 0.059 Uiso 1 1 calc GR . . . .
H10c H 0.469899 0.969719 0.594449 0.059 Uiso 1 1 calc GR . . . .
C11 C 0.49305(10) 0.87155(15) 0.65908(8) 0.0256(4) Uani 1 1 d . . . . .
C12 C 0.45924(10) 0.81893(16) 0.69038(9) 0.0299(4) Uani 1 1 d . . . . .
H12 H 0.420808 0.843831 0.701246 0.036 Uiso 1 1 calc R . . . .
C13 C 0.49207(9) 0.72180(15) 0.70324(8) 0.0232(4) Uani 1 1 d . . . . .
C14 C 0.47360(10) 0.63624(16) 0.73570(9) 0.0301(4) Uani 1 1 d . . . . .
H14a H 0.501245 0.573674 0.733985 0.045 Uiso 1 1 calc GR . . . .
H14b H 0.424306 0.619479 0.721385 0.045 Uiso 1 1 calc GR . . . .
H14c H 0.483078 0.659176 0.773133 0.045 Uiso 1 1 calc GR . . . .
C20 C 0.54907(13) 0.86196(17) 0.50206(9) 0.0362(5) Uani 1 1 d . . . . .
H20a H 0.506873 0.888988 0.509050 0.054 Uiso 1 1 calc GR . . . .
H20b H 0.541507 0.854515 0.463238 0.054 Uiso 1 1 calc GR . . . .
H20c H 0.587301 0.911000 0.516562 0.054 Uiso 1 1 calc GR . . . .
C21 C 0.56660(11) 0.75756(16) 0.52842(8) 0.0283(4) Uani 1 1 d . . . . .
C22 C 0.56844(13) 0.65993(17) 0.50675(8) 0.0371(5) Uani 1 1 d . . . . .
H22 H 0.557911 0.643267 0.469628 0.045 Uiso 1 1 calc R . . . .
C23 C 0.58875(11) 0.58944(15) 0.54964(8) 0.0276(4) Uani 1 1 d . . . . .
C24 C 0.60087(13) 0.47417(16) 0.54719(9) 0.0364(5) Uani 1 1 d . . . . .
H24a H 0.649180 0.461571 0.548046 0.055 Uiso 1 1 calc GR . . . .
H24b H 0.570188 0.445554 0.513864 0.055 Uiso 1 1 calc GR . . . .
H24c H 0.591204 0.439667 0.578054 0.055 Uiso 1 1 calc GR . . . .
C31 C 0.79458(9) 0.67023(15) 0.74846(7) 0.0216(4) Uani 1 1 d . . . . .
H31a H 0.775284 0.664340 0.779451 0.026 Uiso 1 1 calc R . . . .
H31b H 0.843580 0.692052 0.762427 0.026 Uiso 1 1 calc R . . . .
C32 C 0.79193(9) 0.56358(14) 0.72251(7) 0.0196(3) Uani 1 1 d . . . . .
C33 C 0.85324(10) 0.50780(16) 0.73058(8) 0.0255(4) Uani 1 1 d . . . . .
H33 H 0.895861 0.538779 0.750060 0.031 Uiso 1 1 calc R . . . .
C34 C 0.85240(10) 0.40733(16) 0.71033(9) 0.0295(4) Uani 1 1 d . . . . .
H34 H 0.894023 0.368290 0.715795 0.035 Uiso 1 1 calc R . . . .
C35 C 0.78945(10) 0.36493(15) 0.68188(8) 0.0264(4) Uani 1 1 d . . . . .
H35 H 0.786989 0.296306 0.667086 0.032 Uiso 1 1 calc R . . . .
C36 C 0.73022(10) 0.42433(14) 0.67542(7) 0.0226(4) Uani 1 1 d . . . . .
H36 H 0.687187 0.394585 0.655930 0.027 Uiso 1 1 calc R . . . .
Fe1A Fe 0.21861(2) 0.63100(2) 0.64612(2) 0.01845(7) Uani 1 1 d . . . . .
N1a N 0.27762(7) 0.78411(12) 0.74174(6) 0.0185(3) Uani 1 1 d . . . . .
N2a N 0.24747(8) 0.77035(12) 0.68901(6) 0.0192(3) Uani 1 1 d . . . . .
N3a N 0.19758(9) 0.48759(13) 0.60249(7) 0.0287(4) Uani 1 1 d . . . . .
N4a N 0.13416(8) 0.59546(12) 0.68091(7) 0.0244(3) Uani 1 1 d . . . . .
N11a N 0.16907(8) 0.83081(12) 0.58036(6) 0.0244(3) Uani 1 1 d . . . . .
N12a N 0.14672(8) 0.73167(12) 0.58833(6) 0.0239(3) Uani 1 1 d . . . . .
N21a N 0.28664(8) 0.78908(12) 0.58655(6) 0.0233(3) Uani 1 1 d . . . . .
N22a N 0.29547(8) 0.68683(12) 0.60466(7) 0.0245(3) Uani 1 1 d . . . . .
N31a N 0.29097(7) 0.55765(11) 0.72006(6) 0.0188(3) Uani 1 1 d . . . . .
C1a C 0.30817(9) 0.87848(14) 0.75153(7) 0.0195(3) Uani 1 1 d . . . . .
H1a H 0.332259 0.905762 0.785786 0.023 Uiso 1 1 calc R . . . .
C2a C 0.29830(9) 0.92879(14) 0.70284(7) 0.0193(3) Uani 1 1 d . . . . .
H2a H 0.313796 0.996759 0.696480 0.023 Uiso 1 1 calc R . . . .
C3a C 0.26050(9) 0.85751(14) 0.66512(7) 0.0191(3) Uani 1 1 d . . . . .
C4a C 0.24082(9) 0.85915(14) 0.60505(7) 0.0218(4) Uani 1 1 d . . . . .
H4a H 0.248033 0.932114 0.593412 0.026 Uiso 1 1 calc R . . . .
C5a C 0.17874(10) 0.41238(16) 0.57946(8) 0.0276(4) Uani 1 1 d . . . . .
C6a C 0.15400(12) 0.31630(17) 0.55008(9) 0.0363(5) Uani 1 1 d . . . . .
H6aa H 0.150974 0.326334 0.512044 0.054 Uiso 1 1 calc GR . . . .
H6ab H 0.108119 0.298876 0.553675 0.054 Uiso 1 1 calc GR . . . .
H6ac H 0.186238 0.258895 0.564715 0.054 Uiso 1 1 calc GR . . . .
C7a C 0.08553(10) 0.57092(15) 0.69181(8) 0.0263(4) Uani 1 1 d . . . . .
C8a C 0.02447(11) 0.53601(19) 0.70622(11) 0.0410(6) Uani 1 1 d . . . . .
H8aa H -0.016902 0.567416 0.681643 0.062 Uiso 1 1 calc GR . . . .
H8ab H 0.027942 0.557775 0.743117 0.062 Uiso 1 1 calc GR . . . .
H8ac H 0.021170 0.459298 0.703640 0.062 Uiso 1 1 calc GR . . . .
C10a C 0.12886(13) 0.99569(18) 0.52752(10) 0.0436(6) Uani 1 1 d . . . . .
H10d H 0.136777 1.042834 0.558520 0.065 Uiso 1 1 calc GR . . . .
H10e H 0.087375 1.018174 0.499680 0.065 Uiso 1 1 calc GR . . . .
H10f H 0.168934 0.997958 0.513178 0.065 Uiso 1 1 calc GR . . . .
C11a C 0.11892(11) 0.88613(16) 0.54455(8) 0.0317(5) Uani 1 1 d . . . . .
C12a C 0.06273(11) 0.82157(18) 0.52965(9) 0.0362(5) Uani 1 1 d . . . . .
H12a H 0.019217 0.837799 0.505010 0.043 Uiso 1 1 calc R . . . .
C13a C 0.08116(10) 0.72668(16) 0.55750(8) 0.0296(4) Uani 1 1 d . . . . .
C14a C 0.03736(11) 0.63150(18) 0.55476(10) 0.0371(5) Uani 1 1 d . . . . .
H14d H 0.066413 0.572495 0.572103 0.056 Uiso 1 1 calc GR . . . .
H14e H 0.014778 0.614092 0.517083 0.056 Uiso 1 1 calc GR . . . .
H14f H 0.002051 0.645248 0.573280 0.056 Uiso 1 1 calc GR . . . .
C20a C 0.32352(14) 0.91473(17) 0.52590(10) 0.0395(5) Uani 1 1 d . . . . .
H20d H 0.277744 0.924123 0.500245 0.059 Uiso 1 1 calc GR . . . .
H20e H 0.359037 0.916738 0.506741 0.059 Uiso 1 1 calc GR . . . .
H20f H 0.332004 0.971242 0.552611 0.059 Uiso 1 1 calc GR . . . .
C21a C 0.32622(12) 0.81141(16) 0.55344(8) 0.0305(4) Uani 1 1 d . . . . .
C22a C 0.36282(13) 0.72167(17) 0.55067(10) 0.0374(5) Uani 1 1 d . . . . .
H22a H 0.395637 0.712345 0.530988 0.045 Uiso 1 1 calc R . . . .
C23a C 0.34236(12) 0.64667(16) 0.58246(9) 0.0316(4) Uani 1 1 d . . . . .
C24a C 0.36587(14) 0.53535(18) 0.59184(11) 0.0431(6) Uani 1 1 d . . . . .
H24d H 0.366082 0.514157 0.628190 0.065 Uiso 1 1 calc GR . . . .
H24e H 0.412713 0.528885 0.587959 0.065 Uiso 1 1 calc GR . . . .
H24f H 0.334258 0.489917 0.565529 0.065 Uiso 1 1 calc GR . . . .
C31a C 0.27337(9) 0.70023(14) 0.77871(7) 0.0202(4) Uani 1 1 d . . . . .
H31c H 0.224058 0.684164 0.774657 0.024 Uiso 1 1 calc R . . . .
H31d H 0.294295 0.724659 0.815995 0.024 Uiso 1 1 calc R . . . .
C32a C 0.30962(9) 0.60115(14) 0.76950(7) 0.0194(4) Uani 1 1 d . . . . .
C33a C 0.35761(9) 0.55479(15) 0.81267(8) 0.0236(4) Uani 1 1 d . . . . .
H33a H 0.370690 0.588692 0.846662 0.028 Uiso 1 1 calc R . . . .
C34a C 0.38634(9) 0.45868(16) 0.80586(8) 0.0270(4) Uani 1 1 d . . . . .
H34a H 0.419208 0.425658 0.834957 0.032 Uiso 1 1 calc R . . . .
C35a C 0.36610(9) 0.41206(15) 0.75585(8) 0.0256(4) Uani 1 1 d . . . . .
H35a H 0.384045 0.345464 0.750083 0.031 Uiso 1 1 calc R . . . .
C36a C 0.31922(9) 0.46387(14) 0.71420(8) 0.0221(4) Uani 1 1 d . . . . .
H36a H 0.306276 0.431751 0.679757 0.026 Uiso 1 1 calc R . . . .
F1 F 0.39018(7) 0.94150(10) 0.41719(6) 0.0448(3) Uani 1 1 d . . . . .
F2 F 0.39038(11) 0.77188(13) 0.43842(7) 0.0723(5) Uani 1 1 d . . . . .
F3 F 0.29673(7) 0.84260(11) 0.37808(6) 0.0432(3) Uani 1 1 d . . . . .
F4 F 0.39703(8) 0.8168(2) 0.35690(6) 0.0810(7) Uani 1 1 d . . . . .
B1 B 0.36864(13) 0.84220(19) 0.39735(9) 0.0292(5) Uani 1 1 d . . . . .
F5 F -0.08686(7) 0.72514(11) 0.69685(7) 0.0541(4) Uani 1 1 d . . . . .
F6 F -0.09162(11) 0.82774(15) 0.62460(7) 0.0732(5) Uani 1 1 d . . . . .
F7 F 0.01116(7) 0.76899(11) 0.67670(9) 0.0647(5) Uani 1 1 d . . . . .
F8 F -0.04852(8) 0.89302(11) 0.70792(6) 0.0482(4) Uani 1 1 d . . . . .
B2 B -0.05345(13) 0.8035(2) 0.67651(12) 0.0375(6) Uani 1 1 d . . . . .
F9 F 0.19215(6) 0.78239(9) 0.87322(5) 0.0343(3) Uani 1 1 d . . . . .
F10 F 0.23191(6) 0.61466(9) 0.88760(5) 0.0336(3) Uani 1 1 d . . . . .
F11 F 0.13513(7) 0.66381(10) 0.91039(5) 0.0388(3) Uani 1 1 d . . . . .
F12 F 0.13189(6) 0.64969(9) 0.82257(5) 0.0318(3) Uani 1 1 d . . . . .
B3 B 0.17267(11) 0.67799(17) 0.87404(9) 0.0240(4) Uani 1 1 d . . . . .
F13 F 0.00635(10) 0.36286(15) 0.58380(8) 0.0722(5) Uani 1 1 d . . . . .
F14 F 0.08178(8) 0.29817(13) 0.65801(8) 0.0694(5) Uani 1 1 d . . . . .
F15 F 0.01542(10) 0.18777(14) 0.59903(7) 0.0727(5) Uani 1 1 d . . . . .
F16 F -0.03244(9) 0.29133(14) 0.64958(7) 0.0640(4) Uani 1 1 d . . . . .
B4 B 0.01784(14) 0.2858(2) 0.62231(11) 0.0376(6) Uani 1 1 d . . . . .
O1S O 0.20559(16) 0.4714(3) 0.44998(15) 0.0700(12) Uani 0.654(5) 1 d . U P A 2
C3S C 0.1852(3) 0.3817(4) 0.4210(2) 0.0678(15) Uani 0.654(5) 1 d . U P A 2
H3Sa H 0.173274 0.399149 0.382328 0.081 Uiso 0.654(5) 1 calc R . P A 2
H3Sb H 0.142747 0.355064 0.428602 0.081 Uiso 0.654(5) 1 calc R . P A 2
C4S C 0.2402(7) 0.2928(9) 0.4328(6) 0.092(5) Uani 0.654(5) 1 d . U P A 2
H4Sa H 0.256829 0.280810 0.471689 0.137 Uiso 0.654(5) 1 calc GR . P A 2
H4Sb H 0.279162 0.313281 0.419378 0.137 Uiso 0.654(5) 1 calc GR . P A 2
H4Sc H 0.219376 0.228074 0.414931 0.137 Uiso 0.654(5) 1 calc GR . P A 2
C5S C 0.1545(2) 0.5509(4) 0.44297(19) 0.0538(11) Uani 0.654(5) 1 d . U P A 2
H5Sa H 0.119542 0.529540 0.461163 0.065 Uiso 0.654(5) 1 calc R . P A 2
H5Sb H 0.130721 0.559114 0.404206 0.065 Uiso 0.654(5) 1 calc R . P A 2
C6S C 0.1848(3) 0.6509(7) 0.4648(2) 0.0664(16) Uani 0.654(5) 1 d . U P A 2
H6Sa H 0.208597 0.642764 0.503090 0.100 Uiso 0.654(5) 1 calc GR . P A 2
H6Sb H 0.148141 0.703641 0.460065 0.100 Uiso 0.654(5) 1 calc GR . P A 2
H6Sc H 0.218051 0.673522 0.445785 0.100 Uiso 0.654(5) 1 calc GR . P A 2
N1S N 0.2435(5) 0.1112(7) 0.4597(3) 0.088(3) Uani 0.388(6) 1 d . U P C 1
C1S C 0.2411(4) 0.1956(6) 0.4467(4) 0.063(3) Uani 0.388(6) 1 d . U P C 1
C2S C 0.2329(9) 0.3116(14) 0.4280(5) 0.044(3) Uani 0.388(6) 1 d . U P C 1
H2Sa H 0.220371 0.354529 0.455247 0.066 Uiso 0.388(6) 1 calc GR . P C 1
H2Sb H 0.196373 0.316799 0.393936 0.066 Uiso 0.388(6) 1 calc GR . P C 1
H2Sc H 0.276648 0.336952 0.423160 0.066 Uiso 0.388(6) 1 calc GR . P C 1
N2S N 0.2186(5) 0.5150(7) 0.4837(4) 0.059(3) Uani 0.288(6) 1 d . U P B 1
C7S C 0.2013(8) 0.5924(10) 0.4691(5) 0.057(4) Uani 0.288(6) 1 d . U P B 1
C8S C 0.1846(7) 0.7082(9) 0.4521(5) 0.049(3) Uani 0.288(6) 1 d . U P B 1
H8Sa H 0.168144 0.744475 0.479433 0.073 Uiso 0.288(6) 1 calc GR . P B 1
H8Sb H 0.148581 0.710462 0.417588 0.073 Uiso 0.288(6) 1 calc GR . P B 1
H8Sc H 0.226467 0.742864 0.448432 0.073 Uiso 0.288(6) 1 calc GR . P B 1

loop_
_atom_site_aniso_label
_atom_site_aniso_U_11
_atom_site_aniso_U_22
_atom_site_aniso_U_33
_atom_site_aniso_U_23
_atom_site_aniso_U_13
_atom_site_aniso_U_12
Fe1 0.01461(13) 0.01244(13) 0.02226(14) 0.00045(10) 0.00718(10) -0.00044(10)
N1 0.0140(7) 0.0168(7) 0.0247(7) -0.0009(6) 0.0063(6) -0.0013(6)
N2 0.0153(7) 0.0157(7) 0.0217(7) -0.0001(6) 0.0060(6) -0.0005(5)
N3 0.0224(8) 0.0169(8) 0.0344(9) -0.0008(6) 0.0090(7) -0.0010(6)
N4 0.0237(8) 0.0182(8) 0.0271(9) 0.0028(6) 0.0102(6) 0.0001(6)
N11 0.0174(7) 0.0146(7) 0.0288(8) 0.0023(6) 0.0088(6) 0.0030(6)
N12 0.0179(7) 0.0149(7) 0.0287(8) 0.0024(6) 0.0097(6) 0.0000(6)
N21 0.0243(7) 0.0134(7) 0.0224(7) 0.0013(6) 0.0054(6) 0.0021(6)
N22 0.0236(7) 0.0132(7) 0.0233(8) 0.0006(6) 0.0056(6) 0.0026(6)
N31 0.0196(7) 0.0167(7) 0.0225(7) 0.0025(6) 0.0087(6) 0.0016(6)
C1 0.0198(8) 0.0172(9) 0.0320(10) -0.0039(7) 0.0114(7) -0.0048(7)
C2 0.0235(9) 0.0152(8) 0.0293(10) -0.0006(7) 0.0120(7) -0.0018(7)
C3 0.0203(8) 0.0135(8) 0.0211(8) -0.0012(6) 0.0109(7) 0.0011(6)
C4 0.0204(8) 0.0130(8) 0.0239(9) 0.0001(7) 0.0090(7) 0.0012(7)
C5 0.0221(9) 0.0196(9) 0.0383(11) -0.0012(8) 0.0110(8) 0.0007(8)
C6 0.0273(10) 0.0225(10) 0.0629(15) -0.0019(10) 0.0170(10) -0.0073(8)
C7 0.0218(9) 0.0200(9) 0.0324(11) 0.0029(8) 0.0099(8) 0.0022(7)
C8 0.0418(12) 0.0476(14) 0.0291(11) 0.0055(10) 0.0182(9) 0.0053(10)
C10 0.0361(11) 0.0267(11) 0.0605(15) 0.0109(10) 0.0216(11) 0.0160(9)
C11 0.0201(9) 0.0210(9) 0.0364(11) -0.0009(8) 0.0090(8) 0.0058(7)
C12 0.0209(9) 0.0278(10) 0.0453(12) -0.0010(9) 0.0165(8) 0.0053(8)
C13 0.0160(8) 0.0237(9) 0.0315(10) -0.0038(8) 0.0095(7) -0.0028(7)
C14 0.0241(9) 0.0277(10) 0.0443(12) 0.0007(9) 0.0188(9) -0.0035(8)
C20 0.0557(14) 0.0257(11) 0.0250(10) 0.0057(8) 0.0077(9) 0.0092(10)
C21 0.0359(10) 0.0233(10) 0.0230(9) 0.0029(8) 0.0041(8) 0.0050(8)
C22 0.0594(14) 0.0258(11) 0.0211(10) -0.0009(8) 0.0032(9) 0.0059(10)
C23 0.0361(11) 0.0197(10) 0.0239(9) -0.0028(7) 0.0035(8) 0.0024(8)
C24 0.0578(14) 0.0205(10) 0.0274(10) -0.0054(8) 0.0065(10) 0.0050(9)
C31 0.0180(8) 0.0230(9) 0.0228(9) 0.0018(7) 0.0043(7) 0.0004(7)
C32 0.0189(8) 0.0205(9) 0.0212(8) 0.0061(7) 0.0085(7) 0.0007(7)
C33 0.0196(9) 0.0248(10) 0.0328(10) 0.0085(8) 0.0087(7) 0.0027(7)
C34 0.0246(9) 0.0255(10) 0.0423(12) 0.0104(9) 0.0159(9) 0.0092(8)
C35 0.0310(10) 0.0175(9) 0.0354(11) 0.0032(8) 0.0172(8) 0.0049(8)
C36 0.0255(9) 0.0176(9) 0.0267(9) 0.0023(7) 0.0107(7) 0.0014(7)
Fe1A 0.01823(14) 0.01384(14) 0.02377(15) -0.00118(10) 0.00674(11) 0.00057(10)
N1a 0.0186(7) 0.0161(7) 0.0218(7) -0.0004(6) 0.0074(6) 0.0007(6)
N2a 0.0209(7) 0.0163(7) 0.0206(7) -0.0001(6) 0.0062(6) 0.0013(6)
N3a 0.0315(9) 0.0215(9) 0.0328(9) -0.0030(7) 0.0084(7) 0.0014(7)
N4a 0.0198(8) 0.0197(8) 0.0335(9) 0.0035(6) 0.0075(7) 0.0028(6)
N11a 0.0275(8) 0.0183(8) 0.0248(8) 0.0012(6) 0.0033(6) 0.0010(6)
N12a 0.0255(8) 0.0181(8) 0.0259(8) 0.0004(6) 0.0037(6) -0.0012(6)
N21a 0.0320(8) 0.0157(7) 0.0254(8) -0.0002(6) 0.0134(7) 0.0001(6)
N22a 0.0306(8) 0.0163(8) 0.0305(8) 0.0019(6) 0.0152(7) 0.0026(6)
N31a 0.0154(7) 0.0153(7) 0.0279(8) 0.0017(6) 0.0095(6) -0.0003(6)
C1a 0.0169(8) 0.0157(8) 0.0268(9) -0.0022(7) 0.0078(7) 0.0008(6)
C2a 0.0178(8) 0.0142(8) 0.0278(9) -0.0006(7) 0.0097(7) 0.0014(6)
C3a 0.0178(8) 0.0154(8) 0.0257(9) 0.0004(7) 0.0086(7) 0.0029(6)
C4a 0.0251(9) 0.0161(9) 0.0249(9) 0.0008(7) 0.0083(7) 0.0013(7)
C5a 0.0301(10) 0.0233(10) 0.0283(10) 0.0006(8) 0.0067(8) 0.0044(8)
C6a 0.0423(12) 0.0266(11) 0.0353(11) -0.0093(9) 0.0035(9) 0.0013(9)
C7a 0.0216(9) 0.0199(9) 0.0375(11) 0.0028(8) 0.0084(8) 0.0042(7)
C8a 0.0268(11) 0.0342(12) 0.0686(16) 0.0075(11) 0.0240(11) 0.0001(9)
C10a 0.0508(14) 0.0274(12) 0.0430(13) 0.0097(10) -0.0027(11) 0.0032(10)
C11a 0.0366(11) 0.0245(10) 0.0291(10) 0.0017(8) 0.0011(9) 0.0052(8)
C12a 0.0330(11) 0.0308(11) 0.0363(11) 0.0032(9) -0.0039(9) 0.0047(9)
C13a 0.0276(10) 0.0275(10) 0.0291(10) -0.0009(8) 0.0005(8) 0.0011(8)
C14a 0.0298(11) 0.0332(12) 0.0404(12) 0.0015(9) -0.0031(9) -0.0047(9)
C20a 0.0653(15) 0.0236(11) 0.0397(12) -0.0016(9) 0.0314(12) -0.0071(10)
C21a 0.0451(12) 0.0224(10) 0.0309(10) -0.0035(8) 0.0221(9) -0.0068(9)
C22a 0.0528(13) 0.0262(11) 0.0462(13) -0.0039(9) 0.0355(11) -0.0022(10)
C23a 0.0401(11) 0.0232(10) 0.0391(11) -0.0021(9) 0.0236(9) 0.0019(9)
C24a 0.0567(14) 0.0270(11) 0.0607(15) 0.0056(10) 0.0410(13) 0.0119(10)
C31a 0.0211(8) 0.0180(9) 0.0230(9) 0.0019(7) 0.0089(7) 0.0003(7)
C32a 0.0159(8) 0.0169(8) 0.0278(9) 0.0031(7) 0.0101(7) -0.0021(7)
C33a 0.0200(8) 0.0234(9) 0.0284(9) 0.0047(8) 0.0084(7) -0.0024(7)
C34a 0.0184(8) 0.0254(10) 0.0373(11) 0.0102(8) 0.0080(8) 0.0020(7)
C35a 0.0193(9) 0.0174(9) 0.0435(11) 0.0048(8) 0.0145(8) 0.0022(7)
C36a 0.0179(8) 0.0162(9) 0.0354(10) 0.0000(7) 0.0129(7) -0.0011(7)
F1 0.0462(8) 0.0261(7) 0.0620(9) 0.0017(6) 0.0150(7) -0.0027(6)
F2 0.1026(14) 0.0373(9) 0.0612(10) 0.0218(8) -0.0027(10) 0.0062(9)
F3 0.0361(7) 0.0450(8) 0.0487(8) -0.0097(6) 0.0126(6) -0.0057(6)
F4 0.0448(9) 0.153(2) 0.0389(8) -0.0372(10) 0.0021(7) 0.0314(11)
B1 0.0364(12) 0.0236(11) 0.0245(11) -0.0010(9) 0.0037(9) 0.0057(9)
F5 0.0390(7) 0.0388(8) 0.0972(12) 0.0071(8) 0.0400(8) 0.0027(6)
F6 0.0919(14) 0.0593(11) 0.0586(10) -0.0093(9) 0.0053(9) -0.0175(10)
F7 0.0349(7) 0.0309(7) 0.1416(16) -0.0225(9) 0.0467(9) -0.0072(6)
F8 0.0523(8) 0.0348(7) 0.0570(9) -0.0145(6) 0.0148(7) 0.0087(6)
B2 0.0247(11) 0.0313(13) 0.0603(17) -0.0114(12) 0.0182(11) -0.0047(10)
F9 0.0342(6) 0.0171(6) 0.0511(7) 0.0033(5) 0.0113(5) -0.0045(5)
F10 0.0312(6) 0.0244(6) 0.0430(7) 0.0001(5) 0.0069(5) 0.0076(5)
F11 0.0440(7) 0.0379(7) 0.0429(7) 0.0018(6) 0.0261(6) -0.0035(6)
F12 0.0268(6) 0.0313(6) 0.0365(6) -0.0066(5) 0.0076(5) 0.0034(5)
B3 0.0233(10) 0.0172(10) 0.0342(11) 0.0002(8) 0.0124(9) -0.0007(8)
F13 0.0789(12) 0.0716(12) 0.0711(11) 0.0385(10) 0.0294(10) 0.0247(10)
F14 0.0439(8) 0.0531(10) 0.0853(12) -0.0137(9) -0.0237(8) 0.0008(7)
F15 0.0909(13) 0.0543(10) 0.0530(10) -0.0183(8) -0.0120(9) 0.0096(9)
F16 0.0601(10) 0.0626(11) 0.0753(11) 0.0168(9) 0.0289(9) 0.0062(8)
B4 0.0344(13) 0.0351(14) 0.0350(13) 0.0028(11) -0.0033(10) 0.0004(11)
O1S 0.0453(17) 0.094(3) 0.073(2) -0.044(2) 0.0209(15) -0.0098(16)
C3S 0.072(3) 0.071(3) 0.070(3) -0.016(3) 0.035(3) -0.018(3)
C4S 0.059(6) 0.055(5) 0.187(12) -0.034(6) 0.076(7) -0.008(4)
C5S 0.042(2) 0.061(3) 0.052(2) 0.007(2) 0.0032(19) 0.002(2)
C6S 0.071(4) 0.089(5) 0.038(3) -0.014(4) 0.013(3) 0.001(4)
N1S 0.112(7) 0.076(5) 0.071(5) 0.013(4) 0.018(5) 0.006(5)
C1S 0.054(4) 0.048(4) 0.101(7) 0.029(4) 0.046(4) 0.014(3)
C2S 0.038(5) 0.056(7) 0.046(5) 0.018(5) 0.027(4) 0.008(5)
N2S 0.090(7) 0.037(4) 0.052(6) 0.008(4) 0.024(5) 0.008(4)
C7S 0.093(10) 0.037(6) 0.045(6) -0.002(5) 0.027(6) 0.023(6)
C8S 0.061(6) 0.043(6) 0.042(6) 0.006(5) 0.015(5) 0.003(5)

loop_
_atom_type_symbol
_atom_type_description
_atom_type_scat_dispersion_real
_atom_type_scat_dispersion_imag
_atom_type_scat_source
C C 0.0181 0.0091 'International Tables Vol C Tables 4.2.6.8 and 6.1.1.4'
H H 0.0000 0.0000 'International Tables Vol C Tables 4.2.6.8 and 6.1.1.4'
B B 0.0090 0.0039 'International Tables Vol C Tables 4.2.6.8 and 6.1.1.4'
F F 0.0727 0.0534 'International Tables Vol C Tables 4.2.6.8 and 6.1.1.4'
Fe Fe -1.1336 3.1974 'International Tables Vol C Tables 4.2.6.8 and 6.1.1.4'
N N 0.0311 0.0180 'International Tables Vol C Tables 4.2.6.8 and 6.1.1.4'
O O 0.0492 0.0322 'International Tables Vol C Tables 4.2.6.8 and 6.1.1.4'

loop_
_exptl_crystal_face_index_h
_exptl_crystal_face_index_k
_exptl_crystal_face_index_l
_exptl_crystal_face_perp_dist
2 0 -17 0.0281
-2 0 17 0.0241
-12 0 -3 0.0666
0 8 0 0.2732
0 -8 0 0.2732
-12 0 11 0.0458
12 0 -11 0.0458
6 0 12 0.0342

loop_
_geom_angle_atom_site_label_1
_geom_angle_atom_site_label_2
_geom_angle_atom_site_label_3
_geom_angle
N2 Fe1 N3 175.61(6)
N2 Fe1 N4 94.38(6)
N2 Fe1 N12 84.66(6)
N2 Fe1 N22 82.89(6)
N2 Fe1 N31 82.45(6)
N3 Fe1 N4 89.25(6)
N3 Fe1 N12 97.99(6)
N3 Fe1 N22 93.96(6)
N3 Fe1 N31 95.24(6)
N4 Fe1 N22 169.48(6)
N4 Fe1 N31 87.96(6)
N12 Fe1 N4 87.42(6)
N12 Fe1 N22 82.21(6)
N12 Fe1 N31 165.93(6)
N22 Fe1 N31 101.70(5)
N2 N1 C31 118.59(14)
C1 N1 N2 111.06(14)
C1 N1 C31 130.27(15)
N1 N2 Fe1 130.10(11)
C3 N2 Fe1 122.99(11)
C3 N2 N1 105.95(14)
C5 N3 Fe1 170.60(16)
C7 N4 Fe1 169.34(15)
N12 N11 C4 120.11(14)
C11 N11 N12 111.62(15)
C11 N11 C4 128.24(16)
N11 N12 Fe1 117.19(10)
C13 N12 Fe1 137.26(13)
C13 N12 N11 105.37(14)
N22 N21 C4 120.13(14)
C21 N21 N22 111.78(15)
C21 N21 C4 128.04(15)
N21 N22 Fe1 116.35(11)
C23 N22 Fe1 138.79(13)
C23 N22 N21 104.83(15)
C32 N31 Fe1 124.34(12)
C36 N31 Fe1 118.18(12)
C36 N31 C32 117.45(15)
N1 C1 H1 126.2
N1 C1 C2 107.56(15)
C2 C1 H1 126.2
C1 C2 H2 127.7
C1 C2 C3 104.64(16)
C3 C2 H2 127.7
N2 C3 C2 110.77(15)
N2 C3 C4 117.07(15)
C2 C3 C4 131.96(16)
N11 C4 N21 109.61(14)
N11 C4 C3 112.26(14)
N11 C4 H4 108.2
N21 C4 C3 110.22(14)
N21 C4 H4 108.2
C3 C4 H4 108.2
N3 C5 C6 178.9(2)
C5 C6 H6a 109.5
C5 C6 H6b 109.5
C5 C6 H6c 109.5
H6a C6 H6b 109.5
H6a C6 H6c 109.5
H6b C6 H6c 109.5
N4 C7 C8 179.8(2)
C7 C8 H8a 109.5
C7 C8 H8b 109.5
C7 C8 H8c 109.5
H8a C8 H8b 109.5
H8a C8 H8c 109.5
H8b C8 H8c 109.5
H10a C10 H10b 109.5
H10a C10 H10c 109.5
H10b C10 H10c 109.5
C11 C10 H10a 109.5
C11 C10 H10b 109.5
C11 C10 H10c 109.5
N11 C11 C10 122.68(18)
N11 C11 C12 105.98(17)
C12 C11 C10 131.34(18)
C11 C12 H12 126.5
C11 C12 C13 107.04(16)
C13 C12 H12 126.5
N12 C13 C12 109.99(17)
N12 C13 C14 122.68(17)
C12 C13 C14 127.32(17)
C13 C14 H14a 109.5
C13 C14 H14b 109.5
C13 C14 H14c 109.5
H14a C14 H14b 109.5
H14a C14 H14c 109.5
H14b C14 H14c 109.5
H20a C20 H20b 109.5
H20a C20 H20c 109.5
H20b C20 H20c 109.5
C21 C20 H20a 109.5
C21 C20 H20b 109.5
C21 C20 H20c 109.5
N21 C21 C20 123.36(18)
N21 C21 C22 106.00(17)
C22 C21 C20 130.63(18)
C21 C22 H22 126.5
C21 C22 C23 106.95(18)
C23 C22 H22 126.5
N22 C23 C22 110.44(17)
N22 C23 C24 121.78(18)
C22 C23 C24 127.74(19)
C23 C24 H24a 109.5
C23 C24 H24b 109.5
C23 C24 H24c 109.5
H24a C24 H24b 109.5
H24a C24 H24c 109.5
H24b C24 H24c 109.5
N1 C31 H31a 108.8
N1 C31 H31b 108.8
N1 C31 C32 113.98(15)
H31a C31 H31b 107.7
C32 C31 H31a 108.8
C32 C31 H31b 108.8
N31 C32 C31 119.73(15)
N31 C32 C33 121.76(17)
C33 C32 C31 118.37(16)
C32 C33 H33 119.9
C34 C33 C32 120.12(18)
C34 C33 H33 119.9
C33 C34 H34 120.8
C33 C34 C35 118.37(17)
C35 C34 H34 120.8
C34 C35 H35 120.6
C36 C35 C34 118.71(18)
C36 C35 H35 120.6
N31 C36 C35 123.58(18)
N31 C36 H36 118.2
C35 C36 H36 118.2
N2a Fe1A N3a 175.44(6)
N2a Fe1A N4a 95.02(6)
N2a Fe1A N12a 84.14(6)
N2a Fe1A N22a 81.96(6)
N2a Fe1A N31a 83.27(6)
N3a Fe1A N4a 88.92(7)
N3a Fe1A N12a 98.32(6)
N3a Fe1A N22a 94.44(6)
N3a Fe1A N31a 94.64(6)
N4a Fe1A N22a 171.69(6)
N4a Fe1A N31a 87.36(6)
N12a Fe1A N4a 87.88(6)
N12a Fe1A N22a 84.12(6)
N12a Fe1A N31a 166.10(6)
N22a Fe1A N31a 99.91(6)
N2a N1a C31a 118.86(14)
C1a N1a N2a 111.17(15)
C1a N1a C31a 129.97(15)
N1a N2a Fe1A 129.19(11)
C3a N2a Fe1A 121.43(12)
C3a N2a N1a 105.88(14)
C5a N3a Fe1A 172.11(17)
C7a N4a Fe1A 169.93(17)
N12a N11a C4a 119.29(15)
C11a N11a N12a 111.52(16)
C11a N11a C4a 128.87(17)
N11a N12a Fe1A 117.44(11)
C13a N12a Fe1A 137.22(14)
C13a N12a N11a 105.26(15)
N22a N21a C4a 119.87(15)
C21a N21a N22a 111.81(16)
C21a N21a C4a 128.28(16)
N21a N22a Fe1A 115.10(11)
C23a N22a Fe1A 138.93(14)
C23a N22a N21a 104.64(15)
C32a N31a Fe1A 125.28(12)
C36a N31a Fe1A 117.49(12)
C36a N31a C32a 117.21(16)
N1a C1a H1a 126.2
N1a C1a C2a 107.63(16)
C2a C1a H1a 126.2
C1a C2a H2a 127.8
C1a C2a C3a 104.45(16)
C3a C2a H2a 127.8
N2a C3a C2a 110.86(16)
N2a C3a C4a 117.85(16)
C2a C3a C4a 130.87(16)
N11a C4a N21a 110.25(15)
N11a C4a C3a 113.21(15)
N11a C4a H4a 108.0
N21a C4a C3a 109.17(15)
N21a C4a H4a 108.0
C3a C4a H4a 108.0
N3a C5a C6a 179.5(2)
C5a C6a H6aa 109.5
C5a C6a H6ab 109.5
C5a C6a H6ac 109.5
H6aa C6a H6ab 109.5
H6aa C6a H6ac 109.5
H6ab C6a H6ac 109.5
N4a C7a C8a 178.0(2)
C7a C8a H8aa 109.5
C7a C8a H8ab 109.5
C7a C8a H8ac 109.5
H8aa C8a H8ab 109.5
H8aa C8a H8ac 109.5
H8ab C8a H8ac 109.5
H10d C10a H10e 109.5
H10d C10a H10f 109.5
H10e C10a H10f 109.5
C11a C10a H10d 109.5
C11a C10a H10e 109.5
C11a C10a H10f 109.5
N11a C11a C10a 123.4(2)
N11a C11a C12a 106.15(18)
C12a C11a C10a 130.5(2)
C11a C12a H12a 126.4
C11a C12a C13a 107.19(18)
C13a C12a H12a 126.4
N12a C13a C12a 109.87(18)
N12a C13a C14a 122.58(18)
C12a C13a C14a 127.56(19)
C13a C14a H14d 109.5
C13a C14a H14e 109.5
C13a C14a H14f 109.5
H14d C14a H14e 109.5
H14d C14a H14f 109.5
H14e C14a H14f 109.5
H20d C20a H20e 109.5
H20d C20a H20f 109.5
H20e C20a H20f 109.5
C21a C20a H20d 109.5
C21a C20a H20e 109.5
C21a C20a H20f 109.5
N21a C21a C20a 122.69(19)
N21a C21a C22a 106.20(18)
C22a C21a C20a 131.06(19)
C21a C22a H22a 126.7
C21a C22a C23a 106.59(18)
C23a C22a H22a 126.7
N22a C23a C22a 110.76(18)
N22a C23a C24a 121.50(18)
C22a C23a C24a 127.74(19)
C23a C24a H24d 109.5
C23a C24a H24e 109.5
C23a C24a H24f 109.5
H24d C24a H24e 109.5
H24d C24a H24f 109.5
H24e C24a H24f 109.5
N1a C31a H31c 109.0
N1a C31a H31d 109.0
N1a C31a C32a 112.83(14)
H31c C31a H31d 107.8
C32a C31a H31c 109.0
C32a C31a H31d 109.0
N31a C32a C31a 118.44(15)
N31a C32a C33a 122.42(17)
C33a C32a C31a 119.03(17)
C32a C33a H33a 120.2
C34a C33a C32a 119.55(18)
C34a C33a H33a 120.2
C33a C34a H34a 120.8
C35a C34a C33a 118.48(18)
C35a C34a H34a 120.8
C34a C35a H35a 120.5
C34a C35a C36a 118.96(18)
C36a C35a H35a 120.5
N31a C36a C35a 123.34(18)
N31a C36a H36a 118.3
C35a C36a H36a 118.3
F1 B1 F3 108.33(18)
F2 B1 F1 108.07(18)
F2 B1 F3 110.8(2)
F2 B1 F4 109.4(2)
F4 B1 F1 110.2(2)
F4 B1 F3 110.05(18)
F6 B2 F5 109.6(2)
F6 B2 F8 108.5(2)
F7 B2 F5 109.2(2)
F7 B2 F6 109.9(2)
F7 B2 F8 110.52(19)
F8 B2 F5 109.2(2)
F9 B3 F10 109.33(16)
F9 B3 F12 108.86(17)
F10 B3 F12 108.62(16)
F11 B3 F9 110.38(17)
F11 B3 F10 110.24(17)
F11 B3 F12 109.36(16)
F13 B4 F15 110.5(2)
F13 B4 F16 109.7(2)
F14 B4 F13 110.1(2)
F14 B4 F15 108.1(2)
F14 B4 F16 109.3(2)
F15 B4 F16 109.1(2)
C3S O1S C5S 115.6(4)
O1S C3S H3Sa 108.6
O1S C3S H3Sb 108.6
O1S C3S C4S 114.5(7)
H3Sa C3S H3Sb 107.6
C4S C3S H3Sa 108.6
C4S C3S H3Sb 108.6
C3S C4S H4Sa 109.5
C3S C4S H4Sb 109.5
C3S C4S H4Sc 109.5
H4Sa C4S H4Sb 109.5
H4Sa C4S H4Sc 109.5
H4Sb C4S H4Sc 109.5
O1S C5S H5Sa 109.3
O1S C5S H5Sb 109.3
O1S C5S C6S 111.4(4)
H5Sa C5S H5Sb 108.0
C6S C5S H5Sa 109.3
C6S C5S H5Sb 109.3
C5S C6S H6Sa 109.5
C5S C6S H6Sb 109.5
C5S C6S H6Sc 109.5
H6Sa C6S H6Sb 109.5
H6Sa C6S H6Sc 109.5
H6Sb C6S H6Sc 109.5
N1S C1S C2S 176.4(10)
C1S C2S H2Sa 109.5
C1S C2S H2Sb 109.5
C1S C2S H2Sc 109.5
H2Sa C2S H2Sb 109.5
H2Sa C2S H2Sc 109.5
H2Sb C2S H2Sc 109.5
N2S C7S C8S 173.4(17)
C7S C8S H8Sa 109.5
C7S C8S H8Sb 109.5
C7S C8S H8Sc 109.5
H8Sa C8S H8Sb 109.5
H8Sa C8S H8Sc 109.5
H8Sb C8S H8Sc 109.5

loop_
_geom_bond_atom_site_label_1
_geom_bond_atom_site_label_2
_geom_bond_distance
Fe1 N2 2.0836(15)
Fe1 N3 2.1305(16)
Fe1 N4 2.2070(16)
Fe1 N12 2.1805(15)
Fe1 N22 2.2128(15)
Fe1 N31 2.2471(15)
N1 C1 1.343(2)
N1 C31 1.457(2)
N2 N1 1.344(2)
N2 C3 1.333(2)
N3 C5 1.137(3)
N4 C7 1.137(3)
N11 N12 1.373(2)
N11 C4 1.456(2)
N11 C11 1.356(2)
N12 C13 1.337(2)
N21 N22 1.378(2)
N21 C4 1.460(2)
N21 C21 1.357(2)
N22 C23 1.336(2)
N31 C32 1.352(2)
N31 C36 1.347(2)
C1 H1 0.9500
C2 C1 1.379(3)
C2 H2 0.9500
C3 C2 1.393(2)
C4 C3 1.497(2)
C4 H4 1.0000
C5 C6 1.455(3)
C6 H6a 0.9800
C6 H6b 0.9800
C6 H6c 0.9800
C7 C8 1.456(3)
C8 H8a 0.9800
C8 H8b 0.9800
C8 H8c 0.9800
C10 H10a 0.9800
C10 H10b 0.9800
C10 H10c 0.9800
C11 C10 1.489(3)
C11 C12 1.373(3)
C12 H12 0.9500
C12 C13 1.397(3)
C13 C14 1.487(3)
C14 H14a 0.9800
C14 H14b 0.9800
C14 H14c 0.9800
C20 H20a 0.9800
C20 H20b 0.9800
C20 H20c 0.9800
C21 C20 1.491(3)
C21 C22 1.369(3)
C22 H22 0.9500
C22 C23 1.398(3)
C23 C24 1.492(3)
C24 H24a 0.9800
C24 H24b 0.9800
C24 H24c 0.9800
C31 H31a 0.9900
C31 H31b 0.9900
C31 C32 1.510(3)
C32 C33 1.388(3)
C33 H33 0.9500
C33 C34 1.381(3)
C34 H34 0.9500
C34 C35 1.384(3)
C35 H35 0.9500
C35 C36 1.382(3)
C36 H36 0.9500
Fe1A N2a 2.0877(15)
Fe1A N3a 2.1269(17)
Fe1A N4a 2.1861(16)
Fe1A N12a 2.1819(16)
Fe1A N22a 2.2361(16)
Fe1A N31a 2.2576(15)
N1a C1a 1.341(2)
N1a C31a 1.454(2)
N2a N1a 1.342(2)
N2a C3a 1.333(2)
N3a C5a 1.136(3)
N4a C7a 1.137(3)
N11a N12a 1.375(2)
N11a C4a 1.451(2)
N11a C11a 1.360(3)
N12a C13a 1.338(3)
N21a N22a 1.378(2)
N21a C4a 1.459(2)
N21a C21a 1.357(3)
N22a C23a 1.339(3)
N31a C32a 1.350(2)
N31a C36a 1.349(2)
C1a H1a 0.9500
C2a C1a 1.380(3)
C2a H2a 0.9500
C3a C2a 1.393(3)
C4a C3a 1.496(3)
C4a H4a 1.0000
C5a C6a 1.453(3)
C6a H6aa 0.9800
C6a H6ab 0.9800
C6a H6ac 0.9800
C7a C8a 1.452(3)
C8a H8aa 0.9800
C8a H8ab 0.9800
C8a H8ac 0.9800
C10a H10d 0.9800
C10a H10e 0.9800
C10a H10f 0.9800
C11a C10a 1.494(3)
C11a C12a 1.363(3)
C12a H12a 0.9500
C12a C13a 1.403(3)
C13a C14a 1.489(3)
C14a H14d 0.9800
C14a H14e 0.9800
C14a H14f 0.9800
C20a H20d 0.9800
C20a H20e 0.9800
C20a H20f 0.9800
C21a C20a 1.491(3)
C21a C22a 1.372(3)
C22a H22a 0.9500
C22a C23a 1.398(3)
C23a C24a 1.492(3)
C24a H24d 0.9800
C24a H24e 0.9800
C24a H24f 0.9800
C31a H31c 0.9900
C31a H31d 0.9900
C31a C32a 1.510(2)
C32a C33a 1.388(3)
C33a H33a 0.9500
C33a C34a 1.386(3)
C34a H34a 0.9500
C34a C35a 1.380(3)
C35a H35a 0.9500
C35a C36a 1.385(3)
C36a H36a 0.9500
F1 B1 1.388(3)
F2 B1 1.366(3)
F3 B1 1.392(3)
F4 B1 1.369(3)
F5 B2 1.388(3)
F6 B2 1.384(3)
F7 B2 1.372(3)
F8 B2 1.388(3)
F9 B3 1.388(2)
F10 B3 1.400(2)
F11 B3 1.377(2)
F12 B3 1.403(3)
F13 B4 1.373(3)
F14 B4 1.366(3)
F15 B4 1.381(3)
F16 B4 1.392(3)
O1S C3S 1.365(6)
O1S C5S 1.418(6)
C3S H3Sa 0.9900
C3S H3Sb 0.9900
C3S C4S 1.552(12)
C4S H4Sa 0.9800
C4S H4Sb 0.9800
C4S H4Sc 0.9800
C5S H5Sa 0.9900
C5S H5Sb 0.9900
C5S C6S 1.455(8)
C6S H6Sa 0.9800
C6S H6Sb 0.9800
C6S H6Sc 0.9800
N1S C1S 1.123(11)
C1S C2S 1.549(17)
C2S H2Sa 0.9800
C2S H2Sb 0.9800
C2S H2Sc 0.9800
N2S C7S 1.079(14)
C7S C8S 1.548(14)
C8S H8Sa 0.9800
C8S H8Sb 0.9800
C8S H8Sc 0.9800

loop_
_geom_torsion_atom_site_label_1
_geom_torsion_atom_site_label_2
_geom_torsion_atom_site_label_3
_geom_torsion_atom_site_label_4
_geom_torsion
Fe1 N2 N1 C1 170.33(12)
Fe1 N2 N1 C31 -12.6(2)
Fe1 N2 C3 C2 -171.30(12)
Fe1 N2 C3 C4 4.2(2)
Fe1 N12 C13 C12 174.39(15)
Fe1 N12 C13 C14 -6.1(3)
Fe1 N22 C23 C22 177.81(16)
Fe1 N22 C23 C24 -4.3(3)
Fe1 N31 C32 C31 1.6(2)
Fe1 N31 C32 C33 177.21(13)
Fe1 N31 C36 C35 -177.59(15)
N1 N2 C3 C2 -1.51(19)
N1 N2 C3 C4 174.00(14)
N1 C31 C32 N31 -51.3(2)
N1 C31 C32 C33 132.99(17)
N2 N1 C1 C2 -1.0(2)
N2 N1 C31 C32 58.3(2)
N2 C3 C2 C1 0.9(2)
N11 N12 C13 C12 -0.4(2)
N11 N12 C13 C14 179.19(17)
N11 C4 C3 N2 57.7(2)
N11 C4 C3 C2 -127.98(19)
N11 C11 C12 C13 -0.5(2)
N12 N11 C4 N21 60.0(2)
N12 N11 C4 C3 -62.9(2)
N12 N11 C11 C10 -179.95(19)
N12 N11 C11 C12 0.3(2)
N21 N22 C23 C22 -0.2(2)
N21 N22 C23 C24 177.70(19)
N21 C4 C3 N2 -64.82(19)
N21 C4 C3 C2 109.5(2)
N21 C21 C22 C23 0.0(3)
N22 N21 C4 N11 -65.82(19)
N22 N21 C4 C3 58.2(2)
N22 N21 C21 C20 -179.65(19)
N22 N21 C21 C22 -0.1(2)
N31 C32 C33 C34 0.3(3)
C1 N1 C31 C32 -125.22(19)
C3 N2 N1 C1 1.53(19)
C3 N2 N1 C31 178.62(15)
C3 C2 C1 N1 0.0(2)
C4 N11 N12 Fe1 5.8(2)
C4 N11 N12 C13 -178.16(15)
C4 N11 C11 C10 -1.9(3)
C4 N11 C11 C12 178.31(17)
C4 N21 N22 Fe1 4.0(2)
C4 N21 N22 C23 -177.52(16)
C4 N21 C21 C20 -2.2(3)
C4 N21 C21 C22 177.34(19)
C4 C3 C2 C1 -173.68(18)
C10 C11 C12 C13 179.8(2)
C11 N11 N12 Fe1 -175.95(12)
C11 N11 N12 C13 0.0(2)
C11 N11 C4 N21 -117.89(19)
C11 N11 C4 C3 119.3(2)
C11 C12 C13 N12 0.5(2)
C11 C12 C13 C14 -179.0(2)
C20 C21 C22 C23 179.5(2)
C21 N21 N22 Fe1 -178.32(13)
C21 N21 N22 C23 0.2(2)
C21 N21 C4 N11 116.9(2)
C21 N21 C4 C3 -119.1(2)
C21 C22 C23 N22 0.1(3)
C21 C22 C23 C24 -177.6(2)
C31 N1 C1 C2 -177.62(17)
C31 C32 C33 C34 175.98(17)
C32 N31 C36 C35 0.5(3)
C32 C33 C34 C35 0.4(3)
C33 C34 C35 C36 -0.6(3)
C34 C35 C36 N31 0.2(3)
C36 N31 C32 C31 -176.36(15)
C36 N31 C32 C33 -0.8(2)
Fe1A N2a N1a C1a 159.71(12)
Fe1A N2a N1a C31a -20.3(2)
Fe1A N2a C3a C2a -161.74(11)
Fe1A N2a C3a C4a 11.6(2)
Fe1A N12a C13a C12a 177.49(16)
Fe1A N12a C13a C14a -3.0(3)
Fe1A N22a C23a C22a 165.03(17)
Fe1A N22a C23a C24a -14.1(4)
Fe1A N31a C32a C31a 8.0(2)
Fe1A N31a C32a C33a -176.05(12)
Fe1A N31a C36a C35a 177.81(13)
N1a N2a C3a C2a -1.07(19)
N1a N2a C3a C4a 172.29(14)
N1a C31a C32a N31a -55.6(2)
N1a C31a C32a C33a 128.29(17)
N2a N1a C1a C2a -0.67(19)
N2a N1a C31a C32a 63.7(2)
N2a C3a C2a C1a 0.67(19)
N11a N12a C13a C12a 0.9(2)
N11a N12a C13a C14a -179.5(2)
N11a C4a C3a N2a 53.1(2)
N11a C4a C3a C2a -135.15(19)
N11a C11a C12a C13a -0.2(3)
N12a N11a C4a N21a 59.4(2)
N12a N11a C4a C3a -63.2(2)
N12a N11a C11a C10a -179.1(2)
N12a N11a C11a C12a 0.8(2)
N21a N22a C23a C22a -0.2(2)
N21a N22a C23a C24a -179.3(2)
N21a C4a C3a N2a -70.2(2)
N21a C4a C3a C2a 101.6(2)
N21a C21a C22a C23a 0.9(3)
N22a N21a C4a N11a -72.8(2)
N22a N21a C4a C3a 52.2(2)
N22a N21a C21a C20a 176.52(19)
N22a N21a C21a C22a -1.1(2)
N31a C32a C33a C34a -2.1(3)
C1a N1a C31a C32a -116.29(19)
C3a N2a N1a C1a 1.07(19)
C3a N2a N1a C31a -178.90(14)
C3a C2a C1a N1a 0.00(18)
C4a N11a N12a Fe1A 7.5(2)
C4a N11a N12a C13a -175.10(17)
C4a N11a C11a C10a -5.8(3)
C4a N11a C11a C12a 174.09(19)
C4a N21a N22a Fe1A 13.6(2)
C4a N21a N22a C23a -177.08(17)
C4a N21a C21a C20a -5.8(3)
C4a N21a C21a C22a 176.60(19)
C4a C3a C2a C1a -171.56(18)
C10a C11a C12a C13a 179.7(2)
C11a N11a N12a Fe1A -178.43(13)
C11a N11a N12a C13a -1.1(2)
C11a N11a C4a N21a -113.5(2)
C11a N11a C4a C3a 123.9(2)
C11a C12a C13a N12a -0.5(3)
C11a C12a C13a C14a 180.0(2)
C20a C21a C22a C23a -176.4(2)
C21a N21a N22a Fe1A -168.54(13)
C21a N21a N22a C23a 0.8(2)
C21a N21a C4a N11a 109.7(2)
C21a N21a C4a C3a -125.4(2)
C21a C22a C23a N22a -0.4(3)
C21a C22a C23a C24a 178.6(2)
C31a N1a C1a C2a 179.29(16)
C31a C32a C33a C34a 173.89(16)
C32a N31a C36a C35a -0.7(2)
C32a C33a C34a C35a 0.1(3)
C33a C34a C35a C36a 1.4(3)
C34a C35a C36a N31a -1.2(3)
C36a N31a C32a C31a -173.68(15)
C36a N31a C32a C33a 2.3(2)
C3S O1S C5S C6S -166.4(5)
C5S O1S C3S C4S -175.4(6)

loop_
_exptl_oxdiff_crystal_face_indexfrac_h
_exptl_oxdiff_crystal_face_indexfrac_k
_exptl_oxdiff_crystal_face_indexfrac_l
_exptl_oxdiff_crystal_face_x
_exptl_oxdiff_crystal_face_y
_exptl_oxdiff_crystal_face_z
1.9996 0.0138 -16.9865 -0.2997 0.9703 0.0696
-1.9996 -0.0138 16.9865 0.2997 -0.9703 -0.0696
-12.0007 0.0076 -2.9925 0.8365 0.5898 -0.0530
0.0162 8.0119 0.0018 -0.0920 0.0420 -0.9640
-0.0162 -8.0119 -0.0018 0.0920 -0.0420 0.9640
-12.0002 -0.0045 10.9957 0.9648 -0.2651 -0.1016
12.0002 0.0045 -10.9957 -0.9648 0.2651 0.1016
6.0007 -0.0128 11.9874 -0.3221 -0.9361 -0.0100
